data_1501984
loop_
_publ_author_name
'Zhang, Xiu-Chun'
'Cao, Shu-Hua'
'Wei, Yin'
'Shi, Min'

_publ_section_title
;
 Phosphine- and nitrogen-containing Lewis base catalyzed highly
 regioselective and geometric selective cyclization of isatin derived
 electron-deficient alkenes with ethyl 2,3-butadienoate.
;
_journal_issue 5
_journal_name_full 'Organic letters'
_journal_page_first 1142
_journal_page_last 1145
_journal_paper_doi 10.1021/ol1031798
_journal_volume 13
_journal_year 2011
_chemical_formula_sum 'C28 H29 N O7'
_chemical_formula_weight 491.52
_chemical_name_systematic
; 
 ? 
;
_space_group_IT_number 14
_symmetry_cell_setting monoclinic
_symmetry_space_group_name_Hall '-P 2ybc'
_symmetry_space_group_name_H-M 'P 1 21/c 1'
_atom_sites_solution_hydrogens geom
_atom_sites_solution_primary direct
_atom_sites_solution_secondary difmap
_audit_creation_method SHELXL-97
_cell_angle_alpha 90.00
_cell_angle_beta 103.573(2)
_cell_angle_gamma 90.00
_cell_formula_units_Z 4
_cell_length_a 12.6480(13)
_cell_length_b 18.681(2)
_cell_length_c 11.3502(12)
_cell_measurement_reflns_used 1747
_cell_measurement_temperature 293(2)
_cell_measurement_theta_max 47.421
_cell_measurement_theta_min 4.860
_cell_volume 2606.9(5)
_computing_cell_refinement 'Bruker SMART'
_computing_data_collection 'Bruker SMART'
_computing_data_reduction 'Bruker SHELXTL'
_computing_molecular_graphics 'Bruker SHELXTL'
_computing_publication_material 'Bruker SHELXTL'
_computing_structure_refinement 'SHELXL-97 (Sheldrick, 1997)'
_computing_structure_solution 'SHELXS-97 (Sheldrick, 1990)'
_diffrn_ambient_temperature 293(2)
_diffrn_measured_fraction_theta_full 0.998
_diffrn_measured_fraction_theta_max 0.998
_diffrn_measurement_device_type 'CCD area detector'
_diffrn_measurement_method 'phi and omega scans'
_diffrn_radiation_monochromator graphite
_diffrn_radiation_source 'fine-focus sealed tube'
_diffrn_radiation_type MoK\a
_diffrn_radiation_wavelength 0.71073
_diffrn_reflns_av_R_equivalents 0.0987
_diffrn_reflns_av_sigmaI/netI 0.0812
_diffrn_reflns_limit_h_max 15
_diffrn_reflns_limit_h_min -13
_diffrn_reflns_limit_k_max 22
_diffrn_reflns_limit_k_min -22
_diffrn_reflns_limit_l_max 9
_diffrn_reflns_limit_l_min -13
_diffrn_reflns_number 13561
_diffrn_reflns_theta_full 25.50
_diffrn_reflns_theta_max 25.50
_diffrn_reflns_theta_min 2.14
_exptl_absorpt_coefficient_mu 0.090
_exptl_absorpt_correction_T_max 1.00000
_exptl_absorpt_correction_T_min 0.58724
_exptl_absorpt_correction_type empirical
_exptl_absorpt_process_details sadabs
_exptl_crystal_colour colorless
_exptl_crystal_density_diffrn 1.252
_exptl_crystal_density_method 'not measured'
_exptl_crystal_description prismatic
_exptl_crystal_F_000 1040
_exptl_crystal_size_max 0.213
_exptl_crystal_size_mid 0.203
_exptl_crystal_size_min 0.127
_refine_diff_density_max 0.543
_refine_diff_density_min -0.313
_refine_diff_density_rms 0.064
_refine_ls_extinction_expression Fc^*^=kFc[1+0.001xFc^2^\l^3^/sin(2\q)]^-1/4^
_refine_ls_extinction_method SHELXL
_refine_ls_goodness_of_fit_ref 0.881
_refine_ls_hydrogen_treatment constr
_refine_ls_matrix_type full
_refine_ls_number_parameters 329
_refine_ls_number_reflns 4845
_refine_ls_number_restraints 6
_refine_ls_restrained_S_all 0.900
_refine_ls_R_factor_all 0.1199
_refine_ls_R_factor_gt 0.0726
_refine_ls_shift/su_max 0.002
_refine_ls_shift/su_mean 0.000
_refine_ls_structure_factor_coef Fsqd
_refine_ls_weighting_details 'calc w=1/[\s^2^(Fo^2^)+(0.0672P)^2^+0.0000P] where P=(Fo^2^+2Fc^2^)/3'
_refine_ls_weighting_scheme calc
_refine_ls_wR_factor_gt 0.1741
_refine_ls_wR_factor_ref 0.1967
_reflns_number_gt 2446
_reflns_number_total 4845
_reflns_threshold_expression >2sigma(I)
_cod_data_source_file ol1031798_si_003.cif
_cod_data_source_block cd201574
_cod_depositor_comments
;
The following automatic conversions were performed:

'_symmetry_cell_setting' value 'Monoclinic' changed to 'monoclinic'
according to /home/saulius/struct/CIF-dictionaries/cif_core.dic
dictionary named 'cif_core.dic' version 2.4.1 from 2010-06-29.

Automatic conversion script
Id: cif_fix_values 1715 2011-07-08 13:25:40Z adriana 
;
_cod_original_cell_volume 2607.0(5)
_cod_original_sg_symbol_H-M P2(1)/c
_cod_database_code 1501984

loop_
_symmetry_equiv_pos_as_xyz
'x, y, z'
'-x, y+1/2, -z+1/2'
'-x, -y, -z'
'x, -y-1/2, z-1/2'

loop_
_atom_site_label
_atom_site_type_symbol
_atom_site_fract_x
_atom_site_fract_y
_atom_site_fract_z
_atom_site_U_iso_or_equiv
_atom_site_adp_type
_atom_site_occupancy
_atom_site_symmetry_multiplicity
_atom_site_calc_flag
_atom_site_refinement_flags
N1 N 0.3743(2) -0.02489(13) 0.5246(2) 0.0446(7) Uani 1 1 d .
O1 O 0.29304(17) 0.08580(10) 0.54195(18) 0.0437(6) Uani 1 1 d .
O2 O 0.1260(2) 0.18852(16) 0.7316(3) 0.0862(9) Uani 1 1 d .
O3 O 0.06148(18) 0.12061(12) 0.5699(2) 0.0579(7) Uani 1 1 d .
O4 O 0.3858(2) 0.17780(13) 0.2364(2) 0.0606(7) Uani 1 1 d .
O5 O 0.3243(2) 0.09234(15) 0.1020(2) 0.0767(9) Uani 1 1 d .
O6 O 0.1085(2) 0.01163(13) 0.1768(2) 0.0683(8) Uani 1 1 d .
O7 O 0.09971(19) 0.12498(12) 0.1121(2) 0.0602(7) Uani 1 1 d .
C1 C 0.3922(3) -0.06820(16) 0.4333(3) 0.0449(8) Uani 1 1 d .
C2 C 0.4436(3) -0.13479(18) 0.4410(4) 0.0597(10) Uani 1 1 d .
H2 H 0.4726 -0.1564 0.5154 0.072 Uiso 1 1 calc R
C3 C 0.4495(3) -0.16707(19) 0.3334(5) 0.0710(12) Uani 1 1 d .
H3 H 0.4854 -0.2107 0.3359 0.085 Uiso 1 1 calc R
C4 C 0.4040(3) -0.1367(2) 0.2223(4) 0.0720(12) Uani 1 1 d .
H4 H 0.4069 -0.1614 0.1519 0.086 Uiso 1 1 calc R
C5 C 0.3537(3) -0.06980(18) 0.2133(3) 0.0589(10) Uani 1 1 d .
H5 H 0.3249 -0.0492 0.1380 0.071 Uiso 1 1 calc R
C6 C 0.3478(3) -0.03454(16) 0.3201(3) 0.0441(8) Uani 1 1 d .
C7 C 0.3036(2) 0.03291(15) 0.3478(3) 0.0390(8) Uani 1 1 d .
C8 C 0.3218(2) 0.03496(15) 0.4717(3) 0.0395(8) Uani 1 1 d .
C9 C 0.2491(2) 0.09535(16) 0.2735(3) 0.0409(8) Uani 1 1 d .
C10 C 0.2193(2) 0.15032(15) 0.3576(3) 0.0426(8) Uani 1 1 d .
H10 H 0.1846 0.1917 0.3228 0.051 Uiso 1 1 calc R
C11 C 0.2387(2) 0.14431(15) 0.4771(3) 0.0411(8) Uani 1 1 d .
C12 C 0.2096(3) 0.19651(17) 0.5640(3) 0.0477(8) Uani 1 1 d .
H12A H 0.1793 0.2390 0.5195 0.057 Uiso 1 1 calc R
H12B H 0.2755 0.2107 0.6219 0.057 Uiso 1 1 calc R
C13 C 0.1300(3) 0.16900(17) 0.6322(3) 0.0518(9) Uani 1 1 d .
C14 C -0.0213(3) 0.09138(19) 0.6270(4) 0.0619(10) Uani 1 1 d .
H14A H 0.0106 0.0830 0.7122 0.074 Uiso 1 1 calc R
H14B H -0.0462 0.0458 0.5899 0.074 Uiso 1 1 calc R
C15 C -0.1155(3) 0.1404(2) 0.6147(4) 0.0724(12) Uani 1 1 d .
H15A H -0.0915 0.1851 0.6537 0.109 Uiso 1 1 calc R
H15B H -0.1686 0.1192 0.6521 0.109 Uiso 1 1 calc R
H15C H -0.1474 0.1486 0.5304 0.109 Uiso 1 1 calc R
C16 C 0.3273(3) 0.12802(18) 0.2032(3) 0.0457(8) Uani 1 1 d .
C17 C 0.3931(4) 0.1173(3) 0.0241(4) 0.1056(18) Uani 1 1 d .
H17A H 0.3927 0.1692 0.0212 0.127 Uiso 1 1 calc R
H17B H 0.4673 0.1014 0.0560 0.127 Uiso 1 1 calc R
C18 C 0.3553(6) 0.0908(5) -0.0869(6) 0.189(3) Uani 1 1 d U
H18A H 0.3826 0.0432 -0.0907 0.284 Uiso 1 1 calc R
H18B H 0.3789 0.1206 -0.1448 0.284 Uiso 1 1 calc R
H18C H 0.2773 0.0898 -0.1050 0.284 Uiso 1 1 calc R
C19 C 0.1456(3) 0.07096(18) 0.1812(3) 0.0482(8) Uani 1 1 d .
C20 C 0.0050(3) 0.1061(2) 0.0147(3) 0.0738(12) Uani 1 1 d .
H20A H 0.0272 0.0752 -0.0439 0.089 Uiso 1 1 calc R
H20B H -0.0483 0.0808 0.0479 0.089 Uiso 1 1 calc R
C21 C -0.0423(4) 0.1724(2) -0.0443(4) 0.0849(14) Uani 1 1 d .
H21A H -0.0644 0.2025 0.0141 0.127 Uiso 1 1 calc R
H21B H -0.1043 0.1611 -0.1084 0.127 Uiso 1 1 calc R
H21C H 0.0109 0.1970 -0.0773 0.127 Uiso 1 1 calc R
C22 C 0.3970(3) -0.04111(18) 0.6546(3) 0.0507(9) Uani 1 1 d .
H22A H 0.4078 0.0033 0.7000 0.061 Uiso 1 1 calc R
H22B H 0.4638 -0.0686 0.6772 0.061 Uiso 1 1 calc R
C23 C 0.3062(3) -0.08281(17) 0.6882(3) 0.0489(9) Uani 1 1 d .
C24 C 0.3190(3) -0.15459(19) 0.7190(4) 0.0661(11) Uani 1 1 d .
H24 H 0.3851 -0.1770 0.7215 0.079 Uiso 1 1 calc R
C25 C 0.2347(4) -0.1931(2) 0.7458(4) 0.0796(13) Uani 1 1 d .
H25 H 0.2452 -0.2410 0.7674 0.095 Uiso 1 1 calc R
C26 C 0.1360(4) -0.1622(2) 0.7413(4) 0.0755(12) Uani 1 1 d .
H26 H 0.0796 -0.1889 0.7592 0.091 Uiso 1 1 calc R
C27 C 0.1210(3) -0.0910(2) 0.7100(4) 0.0745(12) Uani 1 1 d .
H27 H 0.0542 -0.0693 0.7061 0.089 Uiso 1 1 calc R
C28 C 0.2060(3) -0.0521(2) 0.6845(3) 0.0620(10) Uani 1 1 d .
H28 H 0.1955 -0.0039 0.6643 0.074 Uiso 1 1 calc R

loop_
_atom_site_aniso_label
_atom_site_aniso_U_11
_atom_site_aniso_U_22
_atom_site_aniso_U_33
_atom_site_aniso_U_23
_atom_site_aniso_U_13
_atom_site_aniso_U_12
N1 0.0516(17) 0.0331(14) 0.0461(16) 0.0086(12) 0.0051(13) 0.0020(12)
O1 0.0597(14) 0.0340(12) 0.0346(12) 0.0032(9) 0.0053(10) 0.0013(10)
O2 0.119(2) 0.089(2) 0.0575(18) -0.0320(16) 0.0340(16) -0.0355(18)
O3 0.0638(16) 0.0547(14) 0.0565(15) -0.0167(12) 0.0170(13) -0.0115(12)
O4 0.0663(16) 0.0515(15) 0.0610(16) 0.0057(12) 0.0087(13) -0.0165(13)
O5 0.110(2) 0.0823(19) 0.0480(16) -0.0134(14) 0.0384(15) -0.0332(16)
O6 0.0765(18) 0.0453(15) 0.0700(18) 0.0030(12) -0.0091(14) -0.0193(13)
O7 0.0721(16) 0.0473(14) 0.0450(14) 0.0032(11) -0.0186(12) -0.0060(12)
C1 0.047(2) 0.0289(16) 0.059(2) -0.0001(15) 0.0121(16) -0.0049(14)
C2 0.055(2) 0.0359(19) 0.088(3) 0.006(2) 0.017(2) 0.0006(16)
C3 0.072(3) 0.038(2) 0.104(4) -0.011(2) 0.021(3) -0.0008(19)
C4 0.082(3) 0.052(2) 0.088(3) -0.029(2) 0.031(3) -0.011(2)
C5 0.075(3) 0.047(2) 0.057(2) -0.0118(18) 0.019(2) -0.0081(18)
C6 0.048(2) 0.0343(17) 0.051(2) -0.0034(15) 0.0134(16) -0.0054(14)
C7 0.051(2) 0.0275(15) 0.0386(18) 0.0023(13) 0.0117(15) -0.0015(13)
C8 0.0479(19) 0.0278(16) 0.0415(18) 0.0034(14) 0.0075(15) -0.0028(13)
C9 0.0487(19) 0.0329(16) 0.0383(18) 0.0010(14) 0.0045(15) -0.0027(14)
C10 0.052(2) 0.0293(16) 0.0431(19) 0.0036(14) 0.0042(15) 0.0009(14)
C11 0.0479(19) 0.0304(16) 0.0417(19) 0.0009(14) 0.0040(15) -0.0012(14)
C12 0.058(2) 0.0323(17) 0.050(2) -0.0078(15) 0.0076(17) -0.0029(15)
C13 0.067(2) 0.0396(19) 0.048(2) -0.0132(17) 0.0115(18) 0.0006(17)
C14 0.070(3) 0.053(2) 0.065(2) -0.0006(19) 0.020(2) -0.0065(19)
C15 0.070(3) 0.074(3) 0.073(3) -0.004(2) 0.018(2) -0.006(2)
C16 0.055(2) 0.0400(18) 0.0376(19) 0.0101(15) 0.0027(15) -0.0001(16)
C17 0.123(4) 0.143(5) 0.064(3) -0.019(3) 0.048(3) -0.045(4)
C18 0.194(6) 0.284(8) 0.107(5) -0.027(5) 0.071(5) -0.066(6)
C19 0.063(2) 0.0414(19) 0.0363(19) 0.0011(15) 0.0043(16) -0.0033(17)
C20 0.084(3) 0.065(3) 0.054(2) -0.009(2) -0.020(2) -0.006(2)
C21 0.104(3) 0.078(3) 0.054(2) 0.006(2) -0.018(2) 0.008(3)
C22 0.054(2) 0.0424(18) 0.048(2) 0.0110(16) -0.0040(16) 0.0006(16)
C23 0.060(2) 0.045(2) 0.0377(18) 0.0119(15) 0.0035(16) -0.0011(17)
C24 0.066(2) 0.051(2) 0.081(3) 0.025(2) 0.018(2) 0.0063(19)
C25 0.084(3) 0.053(2) 0.103(4) 0.029(2) 0.026(3) -0.001(2)
C26 0.081(3) 0.064(3) 0.088(3) 0.017(2) 0.034(2) -0.006(2)
C27 0.080(3) 0.063(3) 0.090(3) 0.024(2) 0.038(2) 0.014(2)
C28 0.077(3) 0.046(2) 0.066(3) 0.0172(19) 0.024(2) 0.009(2)

loop_
_atom_type_symbol
_atom_type_description
_atom_type_scat_dispersion_real
_atom_type_scat_dispersion_imag
_atom_type_scat_source
C C 0.0033 0.0016 'International Tables Vol C Tables 4.2.6.8 and 6.1.1.4'
H H 0.0000 0.0000 'International Tables Vol C Tables 4.2.6.8 and 6.1.1.4'
N N 0.0061 0.0033 'International Tables Vol C Tables 4.2.6.8 and 6.1.1.4'
O O 0.0106 0.0060 'International Tables Vol C Tables 4.2.6.8 and 6.1.1.4'

loop_
_geom_angle_atom_site_label_1
_geom_angle_atom_site_label_2
_geom_angle_atom_site_label_3
_geom_angle
C8 N1 C1 107.4(3)
C8 N1 C22 124.9(3)
C1 N1 C22 127.5(3)
C8 O1 C11 114.0(2)
C13 O3 C14 117.6(3)
C16 O5 C17 117.9(3)
C19 O7 C20 115.4(3)
N1 C1 C2 129.3(3)
N1 C1 C6 108.7(3)
C2 C1 C6 122.0(3)
C3 C2 C1 117.1(4)
C3 C2 H2 121.5
C1 C2 H2 121.5
C4 C3 C2 122.1(4)
C4 C3 H3 118.9
C2 C3 H3 118.9
C3 C4 C5 121.4(4)
C3 C4 H4 119.3
C5 C4 H4 119.3
C4 C5 C6 118.4(4)
C4 C5 H5 120.8
C6 C5 H5 120.8
C5 C6 C1 119.0(3)
C5 C6 C7 134.7(3)
C1 C6 C7 106.2(3)
C8 C7 C6 105.6(3)
C8 C7 C9 119.8(3)
C6 C7 C9 134.7(3)
O1 C8 N1 119.3(3)
O1 C8 C7 128.7(3)
N1 C8 C7 112.1(3)
C10 C9 C7 108.8(2)
C10 C9 C16 110.2(2)
C7 C9 C16 109.4(3)
C10 C9 C19 109.5(3)
C7 C9 C19 110.8(2)
C16 C9 C19 108.2(3)
C11 C10 C9 125.2(3)
C11 C10 H10 117.4
C9 C10 H10 117.4
C10 C11 O1 123.6(3)
C10 C11 C12 127.3(3)
O1 C11 C12 109.2(3)
C11 C12 C13 114.7(3)
C11 C12 H12A 108.6
C13 C12 H12A 108.6
C11 C12 H12B 108.6
C13 C12 H12B 108.6
H12A C12 H12B 107.6
O2 C13 O3 122.6(3)
O2 C13 C12 124.4(3)
O3 C13 C12 113.0(3)
O3 C14 C15 111.8(3)
O3 C14 H14A 109.3
C15 C14 H14A 109.3
O3 C14 H14B 109.3
C15 C14 H14B 109.3
H14A C14 H14B 107.9
C14 C15 H15A 109.5
C14 C15 H15B 109.5
H15A C15 H15B 109.5
C14 C15 H15C 109.5
H15A C15 H15C 109.5
H15B C15 H15C 109.5
O4 C16 O5 123.9(3)
O4 C16 C9 125.0(3)
O5 C16 C9 111.1(3)
C18 C17 O5 108.8(5)
C18 C17 H17A 109.9
O5 C17 H17A 109.9
C18 C17 H17B 109.9
O5 C17 H17B 109.9
H17A C17 H17B 108.3
C17 C18 H18A 109.5
C17 C18 H18B 109.5
H18A C18 H18B 109.5
C17 C18 H18C 109.5
H18A C18 H18C 109.5
H18B C18 H18C 109.5
O6 C19 O7 124.4(3)
O6 C19 C9 124.3(3)
O7 C19 C9 111.2(3)
C21 C20 O7 108.3(3)
C21 C20 H20A 110.0
O7 C20 H20A 110.0
C21 C20 H20B 110.0
O7 C20 H20B 110.0
H20A C20 H20B 108.4
C20 C21 H21A 109.5
C20 C21 H21B 109.5
H21A C21 H21B 109.5
C20 C21 H21C 109.5
H21A C21 H21C 109.5
H21B C21 H21C 109.5
N1 C22 C23 112.3(3)
N1 C22 H22A 109.1
C23 C22 H22A 109.1
N1 C22 H22B 109.1
C23 C22 H22B 109.1
H22A C22 H22B 107.9
C28 C23 C24 117.5(3)
C28 C23 C22 121.6(3)
C24 C23 C22 120.9(3)
C25 C24 C23 120.7(4)
C25 C24 H24 119.7
C23 C24 H24 119.7
C26 C25 C24 121.3(4)
C26 C25 H25 119.3
C24 C25 H25 119.3
C25 C26 C27 119.1(4)
C25 C26 H26 120.5
C27 C26 H26 120.5
C26 C27 C28 119.7(4)
C26 C27 H27 120.2
C28 C27 H27 120.2
C23 C28 C27 121.8(3)
C23 C28 H28 119.1
C27 C28 H28 119.1

loop_
_geom_bond_atom_site_label_1
_geom_bond_atom_site_label_2
_geom_bond_distance
N1 C8 1.366(4)
N1 C1 1.375(4)
N1 C22 1.467(4)
O1 C8 1.344(3)
O1 C11 1.404(3)
O2 C13 1.198(4)
O3 C13 1.334(4)
O3 C14 1.460(4)
O4 C16 1.193(4)
O5 C16 1.321(4)
O5 C17 1.455(5)
O6 C19 1.200(4)
O7 C19 1.326(4)
O7 C20 1.469(4)
C1 C2 1.397(4)
C1 C6 1.423(4)
C2 C3 1.380(5)
C2 H2 0.9300
C3 C4 1.379(6)
C3 H3 0.9300
C4 C5 1.396(5)
C4 H4 0.9300
C5 C6 1.397(4)
C5 H5 0.9300
C6 C7 1.443(4)
C7 C8 1.371(4)
C7 C9 1.508(4)
C9 C10 1.508(4)
C9 C16 1.536(4)
C9 C19 1.541(4)
C10 C11 1.325(4)
C10 H10 0.9300
C11 C12 1.494(4)
C12 C13 1.497(5)
C12 H12A 0.9700
C12 H12B 0.9700
C14 C15 1.483(5)
C14 H14A 0.9700
C14 H14B 0.9700
C15 H15A 0.9600
C15 H15B 0.9600
C15 H15C 0.9600
C17 C18 1.332(7)
C17 H17A 0.9700
C17 H17B 0.9700
C18 H18A 0.9600
C18 H18B 0.9600
C18 H18C 0.9600
C20 C21 1.466(5)
C20 H20A 0.9700
C20 H20B 0.9700
C21 H21A 0.9600
C21 H21B 0.9600
C21 H21C 0.9600
C22 C23 1.509(4)
C22 H22A 0.9700
C22 H22B 0.9700
C23 C28 1.383(5)
C23 C24 1.385(4)
C24 C25 1.378(5)
C24 H24 0.9300
C25 C26 1.364(5)
C25 H25 0.9300
C26 C27 1.379(5)
C26 H26 0.9300
C27 C28 1.384(5)
C27 H27 0.9300
C28 H28 0.9300

loop_
_geom_torsion_atom_site_label_1
_geom_torsion_atom_site_label_2
_geom_torsion_atom_site_label_3
_geom_torsion_atom_site_label_4
_geom_torsion
C8 N1 C1 C2 179.4(3)
C22 N1 C1 C2 -5.9(5)
C8 N1 C1 C6 -0.9(3)
C22 N1 C1 C6 173.8(3)
N1 C1 C2 C3 179.5(3)
C6 C1 C2 C3 -0.2(5)
C1 C2 C3 C4 -2.0(5)
C2 C3 C4 C5 3.0(6)
C3 C4 C5 C6 -1.7(6)
C4 C5 C6 C1 -0.5(5)
C4 C5 C6 C7 -179.9(3)
N1 C1 C6 C5 -178.3(3)
C2 C1 C6 C5 1.4(5)
N1 C1 C6 C7 1.2(3)
C2 C1 C6 C7 -179.1(3)
C5 C6 C7 C8 178.4(4)
C1 C6 C7 C8 -1.1(3)
C5 C6 C7 C9 -2.9(6)
C1 C6 C7 C9 177.6(3)
C11 O1 C8 N1 -179.4(3)
C11 O1 C8 C7 -1.0(4)
C1 N1 C8 O1 178.9(3)
C22 N1 C8 O1 4.0(4)
C1 N1 C8 C7 0.2(3)
C22 N1 C8 C7 -174.7(3)
C6 C7 C8 O1 -177.9(3)
C9 C7 C8 O1 3.1(5)
C6 C7 C8 N1 0.6(4)
C9 C7 C8 N1 -178.4(3)
C8 C7 C9 C10 -2.5(4)
C6 C7 C9 C10 179.0(3)
C8 C7 C9 C16 117.9(3)
C6 C7 C9 C16 -60.6(4)
C8 C7 C9 C19 -122.9(3)
C6 C7 C9 C19 58.6(5)
C7 C9 C10 C11 0.2(4)
C16 C9 C10 C11 -119.6(3)
C19 C9 C10 C11 121.5(3)
C9 C10 C11 O1 1.8(5)
C9 C10 C11 C12 -179.0(3)
C8 O1 C11 C10 -1.5(4)
C8 O1 C11 C12 179.2(2)
C10 C11 C12 C13 116.3(4)
O1 C11 C12 C13 -64.5(3)
C14 O3 C13 O2 0.3(5)
C14 O3 C13 C12 -178.6(3)
C11 C12 C13 O2 151.1(4)
C11 C12 C13 O3 -30.0(4)
C13 O3 C14 C15 80.7(4)
C17 O5 C16 O4 -2.7(6)
C17 O5 C16 C9 179.2(4)
C10 C9 C16 O4 24.5(4)
C7 C9 C16 O4 -95.0(4)
C19 C9 C16 O4 144.2(3)
C10 C9 C16 O5 -157.5(3)
C7 C9 C16 O5 83.0(3)
C19 C9 C16 O5 -37.8(3)
C16 O5 C17 C18 -160.5(6)
C20 O7 C19 O6 -8.1(5)
C20 O7 C19 C9 175.5(3)
C10 C9 C19 O6 -113.8(4)
C7 C9 C19 O6 6.2(5)
C16 C9 C19 O6 126.1(4)
C10 C9 C19 O7 62.7(3)
C7 C9 C19 O7 -177.3(3)
C16 C9 C19 O7 -57.4(3)
C19 O7 C20 C21 174.2(3)
C8 N1 C22 C23 89.7(4)
C1 N1 C22 C23 -84.1(4)
N1 C22 C23 C28 -69.4(4)
N1 C22 C23 C24 107.7(4)
C28 C23 C24 C25 -0.6(6)
C22 C23 C24 C25 -177.9(3)
C23 C24 C25 C26 1.0(7)
C24 C25 C26 C27 -0.4(7)
C25 C26 C27 C28 -0.4(7)
C24 C23 C28 C27 -0.2(5)
C22 C23 C28 C27 177.1(3)
C26 C27 C28 C23 0.7(6)
